data_2204314
loop_
_publ_author_name
'Liu, Shu Qin'
'Konaka, Hisashi'
'Kuroda-Sowa, Takayoshi'
'Maekawa, Masahiko'
'Suenaga, Yusaku'
'Ning, Gui Ling'
'Munakata, Megumu'

_publ_section_title
;<i>catena</i>-Poly[[[diacetonitrilesilver(I)]-\m-2,11-dithia[3.3]paracyclophane-\k^2^<i>S</i>:<i>S</i>']
 tetrafluoroterephthalate tetrafluoroterephthalic acid acetonitrile
 tetrasolvate]
;
_journal_issue 10
_journal_name_full 'Acta Crystallographica Section E'
_journal_page_first m1504
_journal_page_last m1506
_journal_paper_doi 10.1107/S160053680402238X
_journal_volume 60
_journal_year 2004
_chemical_formula_iupac
;
[Ag2 (C16 H16 S2)2 (C2 H3 N)4] (C8 F4 O4) (C8 H2 F4 O4)2, 4C2 H3 N
;
_chemical_formula_moiety
;
  'C40 H44 Ag2 N4 S4 2+, C8 F4 O4 2-, 2C8 H2 F4 O4, 4C2 H3 N'
;
_chemical_formula_sum 'C72 H60 Ag2 F12 N8 O12 S4'
_chemical_formula_weight 1801.27
_space_group_IT_number 2
_symmetry_cell_setting triclinic
_symmetry_space_group_name_Hall '-P 1'
_symmetry_space_group_name_H-M 'P -1'
_cell_angle_alpha 101.449(9)
_cell_angle_beta 93.000(10)
_cell_angle_gamma 104.107(8)
_cell_formula_units_Z 1
_cell_length_a 7.416(3)
_cell_length_b 14.319(6)
_cell_length_c 18.883(7)
_cell_measurement_reflns_used 6117
_cell_measurement_temperature 150.2
_cell_measurement_theta_max 27.5
_cell_measurement_theta_min 3.1
_cell_volume 1895.3(13)
_computing_cell_refinement CrystalClear
_computing_data_collection 'CrystalClear (Rigaku Corporation, 2001)'
_computing_data_reduction 'teXsan (Molecular Structure Corporation & Rigaku Corporation, 2000)'
_computing_molecular_graphics reference?
_computing_publication_material teXsan
_computing_structure_refinement 'SHELXL97 (Sheldrick, 1997)'
_computing_structure_solution 'SIR88 (Burla et al., 1989)'
_diffrn_detector_area_resol_mean 14.62
_diffrn_measured_fraction_theta_full 1.00
_diffrn_measured_fraction_theta_max 1.00
_diffrn_measurement_device_type 'Rigaku/MSC Mercury CCD'
_diffrn_measurement_method \w
_diffrn_radiation_type 'Mo K\a'
_diffrn_radiation_wavelength 0.7107
_diffrn_reflns_av_R_equivalents 0.022
_diffrn_reflns_limit_h_max 9
_diffrn_reflns_limit_h_min -9
_diffrn_reflns_limit_k_max 18
_diffrn_reflns_limit_k_min -18
_diffrn_reflns_limit_l_max 24
_diffrn_reflns_limit_l_min -22
_diffrn_reflns_number 14697
_diffrn_reflns_theta_full 27.48
_diffrn_reflns_theta_max 27.48
_diffrn_reflns_theta_min 3.05
_exptl_absorpt_coefficient_mu 0.720
_exptl_absorpt_correction_T_max 0.898
_exptl_absorpt_correction_T_min 0.791
_exptl_absorpt_correction_type multi-scan
_exptl_absorpt_process_details '(Jacobson, 1998)'
_exptl_crystal_colour Colorless
_exptl_crystal_density_diffrn 1.578
_exptl_crystal_density_method 'not measured'
_exptl_crystal_description Block
_exptl_crystal_F_000 910.0
_exptl_crystal_size_max 0.150
_exptl_crystal_size_mid 0.150
_exptl_crystal_size_min 0.150
_refine_diff_density_max 0.45
_refine_diff_density_min -0.41
_refine_ls_extinction_coef 0.0000
_refine_ls_extinction_expression Fc^*^=kFc[1+0.001xFc^2^\l^3^/sin(2\q)]^-1/4^
_refine_ls_extinction_method SHELXL97
_refine_ls_goodness_of_fit_ref 1.028
_refine_ls_hydrogen_treatment mixed
_refine_ls_number_parameters 554
_refine_ls_number_reflns 7115
_refine_ls_R_factor_gt 0.0329
_refine_ls_shift/su_max 0.0020
_refine_ls_structure_factor_coef Fsqd
_refine_ls_weighting_details 'w = 1/[\s^2^(Fo^2^) + (0.0337P)^2^+0.5618P] where P=(Fo^2^+2Fc^2^)/3'
_refine_ls_weighting_scheme calc
_refine_ls_wR_factor_ref 0.0728
_reflns_number_gt 7115
_reflns_number_total 8279
_reflns_threshold_expression I>2\s(I)
_cod_data_source_file cv6369.cif
_cod_data_source_block I
_cod_original_cell_volume 1895.0(10)
_cod_original_sg_symbol_Hall '-P 1         '
_cod_original_sg_symbol_H-M 'P -1         '
_cod_original_formula_sum 'C72 H60 Ag2 F12 N8 O12 S4 '
_cod_database_code 2204314

loop_
_symmetry_equiv_pos_as_xyz
x,y,z
-x,-y,-z

loop_
_atom_site_label
_atom_site_fract_x
_atom_site_fract_y
_atom_site_fract_z
_atom_site_U_iso_or_equiv
_atom_site_adp_type
_atom_site_calc_flag
_atom_site_occupancy
_atom_site_type_symbol
Ag1 0.89734(2) 0.885600(10) 0.738680(10) 0.02487(6) Uani d 1.00 Ag
S1 0.70919(8) 0.88346(4) 0.62367(3) 0.02290(10) Uani d 1.00 S
S2 0.76734(8) 0.90639(4) 0.86139(3) 0.02550(10) Uani d 1.00 S
F1 0.7373(2) 0.40840(10) 0.92778(7) 0.0477(4) Uani d 1.00 F
F2 0.7459(2) 0.42910(10) 1.07092(7) 0.0440(4) Uani d 1.00 F
F3 0.3363(2) 0.63640(10) 0.59276(7) 0.0367(3) Uani d 1.00 F
F4 0.3334(2) 0.64740(10) 0.45470(7) 0.0377(3) Uani d 1.00 F
F5 0.9529(2) 0.61730(10) 0.45551(7) 0.0400(4) Uani d 1.00 F
F6 0.9521(2) 0.59900(10) 0.59252(7) 0.0387(4) Uani d 1.00 F
O1 0.6479(2) 0.51220(10) 0.81935(8) 0.0353(4) Uani d 1.00 O
O2 0.3393(2) 0.44250(10) 0.80475(8) 0.0283(3) Uani d 1.00 O
O3 0.5859(2) 0.67200(10) 0.71939(8) 0.0316(4) Uani d 1.00 O
O4 0.6992(2) 0.53890(10) 0.69133(8) 0.0265(3) Uani d 1.00 O
O5 0.5726(3) 0.70160(10) 0.35098(9) 0.0402(4) Uani d 1.00 O
O6 0.7035(2) 0.57450(10) 0.33161(8) 0.0275(4) Uani d 1.00 O
N1 1.1530(3) 1.0276(2) 0.75840(10) 0.0393(5) Uani d 1.00 N
N2 1.0607(3) 0.7677(2) 0.73940(10) 0.0322(4) Uani d 1.00 N
N3 0.7972(4) 0.7575(3) 1.0445(2) 0.0765(9) Uani d 1.00 N
N4 0.7664(5) 1.1639(2) 0.7505(2) 0.0666(8) Uani d 1.00 N
C1 0.7808(3) 1.0125(2) 0.52710(10) 0.0201(4) Uani d 1.00 C
C2 0.8066(3) 1.1097(2) 0.52000(10) 0.0230(4) Uani d 1.00 C
C3 0.7259(3) 1.1318(2) 0.45970(10) 0.0248(5) Uani d 1.00 C
C4 0.6150(3) 1.0565(2) 0.40470(10) 0.0226(4) Uani d 1.00 C
C5 0.6021(3) 0.9592(2) 0.40870(10) 0.0228(4) Uani d 1.00 C
C6 0.6853(3) 0.9374(2) 0.46870(10) 0.0220(4) Uani d 1.00 C
C7 0.8535(3) 0.9910(2) 0.59650(10) 0.0237(5) Uani d 1.00 C
C8 0.5009(3) 0.9214(2) 0.65470(10) 0.0263(5) Uani d 1.00 C
C9 0.4089(3) 0.8735(2) 0.90630(10) 0.0262(5) Uani d 1.00 C
C10 0.4243(3) 0.8250(2) 0.96220(10) 0.0301(5) Uani d 1.00 C
C11 0.3501(3) 0.8510(2) 1.02680(10) 0.0276(5) Uani d 1.00 C
C12 0.2593(3) 0.9261(2) 1.03720(10) 0.0222(4) Uani d 1.00 C
C13 0.2322(3) 0.9689(2) 0.97930(10) 0.0237(5) Uani d 1.00 C
C14 0.3063(3) 0.9430(2) 0.91450(10) 0.0260(5) Uani d 1.00 C
C15 0.5140(3) 0.8587(2) 0.84040(10) 0.0348(6) Uani d 1.00 C
C16 0.8035(4) 1.0396(2) 0.88960(10) 0.0280(5) Uani d 1.00 C
C17 1.2281(4) 1.1083(2) 0.77310(10) 0.0305(5) Uani d 1.00 C
C18 1.3237(5) 1.2122(2) 0.7925(2) 0.0524(8) Uani d 1.00 C
C19 1.1005(3) 0.6979(2) 0.74630(10) 0.0246(5) Uani d 1.00 C
C20 1.1488(3) 0.6083(2) 0.75490(10) 0.0314(5) Uani d 1.00 C
C21 0.4954(3) 0.4895(2) 0.92350(10) 0.0213(4) Uani d 1.00 C
C22 0.6199(3) 0.4554(2) 0.96240(10) 0.0266(5) Uani d 1.00 C
C23 0.6234(3) 0.4663(2) 1.03720(10) 0.0257(5) Uani d 1.00 C
C24 0.4932(3) 0.4802(2) 0.84140(10) 0.0230(5) Uani d 1.00 C
C25 0.6447(3) 0.61810(10) 0.59760(10) 0.0185(4) Uani d 1.00 C
C26 0.4918(3) 0.6318(2) 0.56010(10) 0.0213(4) Uani d 1.00 C
C27 0.4903(3) 0.6385(2) 0.48810(10) 0.0221(4) Uani d 1.00 C
C28 0.6434(3) 0.6333(2) 0.45040(10) 0.0200(4) Uani d 1.00 C
C29 0.7975(3) 0.6203(2) 0.48810(10) 0.0238(5) Uani d 1.00 C
C30 0.7977(3) 0.6116(2) 0.55950(10) 0.0222(4) Uani d 1.00 C
C31 0.6407(3) 0.6129(2) 0.67680(10) 0.0223(4) Uani d 1.00 C
C32 0.6366(3) 0.6412(2) 0.37200(10) 0.0240(5) Uani d 1.00 C
C33 0.8582(4) 0.7331(2) 0.9925(2) 0.0479(7) Uani d 1.00 C
C34 0.9328(4) 0.7044(2) 0.9246(2) 0.0488(7) Uani d 1.00 C
C35 0.8098(4) 1.2426(2) 0.7438(2) 0.0425(6) Uani d 1.00 C
C36 0.8660(5) 1.3434(2) 0.7357(2) 0.0644(10) Uani d 1.00 C
H1 0.872(3) 1.164(2) 0.5590(10) 0.0357 Uiso d 1.00 H
H2 0.737(3) 1.202(2) 0.4560(10) 0.0357 Uiso d 1.00 H
H3 0.537(3) 0.909(2) 0.3730(10) 0.0357 Uiso d 1.00 H
H4 0.672(3) 0.872(2) 0.4710(10) 0.0357 Uiso d 1.00 H
H5 0.868(3) 1.047(2) 0.6350(10) 0.0357 Uiso d 1.00 H
H6 0.976(4) 0.975(2) 0.5920(10) 0.0357 Uiso d 1.00 H
H7 0.546(3) 0.978(2) 0.6920(10) 0.0357 Uiso d 1.00 H
H8 0.438(3) 0.864(2) 0.6710(10) 0.0357 Uiso d 1.00 H
H9 0.493(4) 0.780(2) 0.9570(10) 0.0357 Uiso d 1.00 H
H10 0.369(3) 0.820(2) 1.0660(10) 0.0357 Uiso d 1.00 H
H11 0.174(3) 1.021(2) 0.9840(10) 0.0357 Uiso d 1.00 H
H12 0.299(3) 0.977(2) 0.8760(10) 0.0357 Uiso d 1.00 H
H13 0.497(4) 0.791(2) 0.8220(10) 0.0357 Uiso d 1.00 H
H14 0.473(4) 0.891(2) 0.8030(10) 0.0357 Uiso d 1.00 H
H15 0.944(4) 1.066(2) 0.8900(10) 0.0357 Uiso d 1.00 H
H16 0.744(4) 1.063(2) 0.8530(10) 0.0357 Uiso d 1.00 H
H17 1.2460 1.2479 0.8193 0.0638 Uiso calc 1.00 H
H18 1.3498 1.2362 0.7491 0.0638 Uiso calc 1.00 H
H19 1.4389 1.2214 0.8219 0.0638 Uiso calc 1.00 H
H20 1.2802 0.6230 0.7701 0.0378 Uiso calc 1.00 H
H21 1.1195 0.5609 0.7095 0.0378 Uiso calc 1.00 H
H22 1.0789 0.5816 0.7910 0.0378 Uiso calc 1.00 H
H23 0.678(4) 0.530(2) 0.7330(10) 0.0357 Uiso d 1.00 H
H24 0.680(4) 0.571(2) 0.2910(10) 0.0357 Uiso d 1.00 H
H25 1.0156 0.7612 0.9135 0.0582 Uiso calc 1.00 H
H26 0.8320 0.6768 0.8864 0.0582 Uiso calc 1.00 H
H27 1.0002 0.6561 0.9289 0.0582 Uiso calc 1.00 H
H28 0.7922 1.3811 0.7630 0.0774 Uiso calc 1.00 H
H29 0.8476 1.3450 0.6852 0.0774 Uiso calc 1.00 H
H30 0.9958 1.3712 0.7533 0.0774 Uiso calc 1.00 H

loop_
_atom_site_aniso_label
_atom_site_aniso_U_11
_atom_site_aniso_U_22
_atom_site_aniso_U_33
_atom_site_aniso_U_12
_atom_site_aniso_U_13
_atom_site_aniso_U_23
Ag1 0.02620(10) 0.02890(10) 0.02203(9) 0.01137(7) 0.00509(7) 0.00561(7)
S1 0.0255(3) 0.0227(3) 0.0220(3) 0.0073(2) 0.0021(2) 0.0067(2)
S2 0.0242(3) 0.0278(3) 0.0220(3) 0.0053(2) 0.0080(2) 0.0003(2)
F1 0.0650(10) 0.0750(10) 0.0226(7) 0.0507(9) 0.0129(7) 0.0129(7)
F2 0.0608(10) 0.0660(10) 0.0213(7) 0.0433(9) 0.0009(7) 0.0138(7)
F3 0.0257(7) 0.0598(10) 0.0335(8) 0.0222(7) 0.0150(6) 0.0142(7)
F4 0.0335(8) 0.0581(10) 0.0309(8) 0.0281(7) 0.0016(6) 0.0117(7)
F5 0.0205(7) 0.0800(10) 0.0200(7) 0.0131(7) 0.0085(5) 0.0091(7)
F6 0.0205(7) 0.0800(10) 0.0190(7) 0.0196(7) 0.0010(5) 0.0098(7)
O1 0.0390(10) 0.0450(10) 0.0175(8) -0.0002(8) 0.0032(7) 0.0104(7)
O2 0.0369(9) 0.0316(9) 0.0132(7) 0.0060(7) -0.0025(7) 0.0023(6)
O3 0.0387(10) 0.0312(9) 0.0224(8) 0.0079(8) 0.0124(7) -0.0007(7)
O4 0.0344(9) 0.0296(9) 0.0176(8) 0.0087(7) 0.0066(7) 0.0081(7)
O5 0.0710(10) 0.0320(10) 0.0261(9) 0.0244(9) 0.0084(9) 0.0117(7)
O6 0.0353(9) 0.0354(9) 0.0131(7) 0.0143(7) 0.0014(7) 0.0024(7)
N1 0.0390(10) 0.0360(10) 0.0400(10) 0.0020(10) 0.0030(10) 0.0120(10)
N2 0.0290(10) 0.0300(10) 0.0380(10) 0.0123(9) 0.0006(9) 0.0025(9)
N3 0.063(2) 0.107(3) 0.054(2) 0.009(2) 0.018(2) 0.017(2)
N4 0.104(2) 0.040(2) 0.051(2) 0.013(2) -0.013(2) 0.0100(10)
C1 0.0160(10) 0.0260(10) 0.0200(10) 0.0073(9) 0.0064(8) 0.0057(8)
C2 0.0200(10) 0.0220(10) 0.0250(10) 0.0038(9) 0.0033(9) 0.0043(9)
C3 0.0220(10) 0.0250(10) 0.0290(10) 0.0055(9) 0.0074(9) 0.0109(9)
C4 0.0190(10) 0.0320(10) 0.0190(10) 0.0063(9) 0.0073(8) 0.0087(9)
C5 0.0220(10) 0.0260(10) 0.0190(10) 0.0070(10) 0.0064(9) 0.0021(9)
C6 0.0220(10) 0.0220(10) 0.0230(10) 0.0064(9) 0.0087(9) 0.0049(9)
C7 0.0240(10) 0.0240(10) 0.0230(10) 0.0044(10) 0.0019(9) 0.0065(9)
C8 0.0240(10) 0.0340(10) 0.0240(10) 0.0070(10) 0.0063(9) 0.0107(10)
C9 0.0180(10) 0.0290(10) 0.0210(10) -0.0036(9) 0.0047(9) -0.0060(9)
C10 0.0270(10) 0.0220(10) 0.0390(10) 0.0060(10) 0.0100(10) 0.0010(10)
C11 0.0290(10) 0.0230(10) 0.0310(10) 0.0036(10) 0.0080(10) 0.0097(10)
C12 0.0210(10) 0.0200(10) 0.0210(10) -0.0005(9) 0.0049(9) 0.0023(8)
C13 0.0200(10) 0.0270(10) 0.0220(10) 0.0048(9) 0.0018(9) 0.0025(9)
C14 0.0210(10) 0.0340(10) 0.0180(10) 0.0003(10) 0.0005(9) 0.0037(9)
C15 0.0270(10) 0.041(2) 0.0250(10) 0.0000(10) 0.0080(10) -0.0080(10)
C16 0.0340(10) 0.0280(10) 0.0220(10) 0.0060(10) 0.0100(10) 0.0055(9)
C17 0.0340(10) 0.0340(10) 0.0280(10) 0.0090(10) 0.0090(10) 0.0160(10)
C18 0.076(2) 0.0320(10) 0.047(2) 0.0030(10) 0.022(2) 0.0130(10)
C19 0.0200(10) 0.0280(10) 0.0230(10) 0.0060(10) -0.0009(9) 0.0022(9)
C20 0.0300(10) 0.0300(10) 0.0380(10) 0.0120(10) 0.0020(10) 0.0110(10)
C21 0.0310(10) 0.0200(10) 0.0117(9) 0.0029(9) 0.0005(8) 0.0048(8)
C22 0.0370(10) 0.0290(10) 0.0170(10) 0.0150(10) 0.0057(9) 0.0044(9)
C23 0.0350(10) 0.0270(10) 0.0180(10) 0.0120(10) -0.0017(9) 0.0085(9)
C24 0.0390(10) 0.0190(10) 0.0126(10) 0.0089(10) 0.0023(9) 0.0055(8)
C25 0.0200(10) 0.0164(10) 0.0169(10) 0.0015(8) 0.0037(8) 0.0028(8)
C26 0.0200(10) 0.0200(10) 0.0240(10) 0.0065(9) 0.0093(9) 0.0039(8)
C27 0.0220(10) 0.0220(10) 0.0240(10) 0.0091(9) -0.0005(9) 0.0029(8)
C28 0.0250(10) 0.0170(10) 0.0157(10) 0.0022(9) 0.0015(8) 0.0015(8)
C29 0.0160(10) 0.0330(10) 0.0190(10) 0.0020(9) 0.0077(8) 0.0027(9)
C30 0.0170(10) 0.0310(10) 0.0170(10) 0.0048(9) 0.0012(8) 0.0024(9)
C31 0.0190(10) 0.0240(10) 0.0200(10) -0.0012(9) 0.0040(9) 0.0021(9)
C32 0.0280(10) 0.0230(10) 0.0180(10) 0.0025(10) 0.0006(9) 0.0033(9)
C33 0.038(2) 0.046(2) 0.056(2) -0.0010(10) 0.0080(10) 0.0150(10)
C34 0.038(2) 0.040(2) 0.061(2) 0.0050(10) 0.0100(10) -0.0020(10)
C35 0.045(2) 0.040(2) 0.043(2) 0.0140(10) -0.0010(10) 0.0070(10)
C36 0.048(2) 0.044(2) 0.108(3) 0.011(2) 0.023(2) 0.030(2)

loop_
_atom_type_symbol
_atom_type_description
_atom_type_scat_dispersion_real
_atom_type_scat_dispersion_imag
_atom_type_scat_source
C C 0.003 0.002
;International Tables for Crystallography
(1992, Vol. C, Tables 4.2.6.8 and 6.1.1.4)
;
H H 0.000 0.000
;International Tables for Crystallography
(1992, Vol. C, Table 6.1.1.4)
;
Ag Ag -0.897 1.101
;International Tables for Crystallography
(1992, Vol. C, Tables 4.2.6.8 and 6.1.1.4)
;
F F 0.017 0.010
;International Tables for Crystallography
(1992, Vol. C, Tables 4.2.6.8 and 6.1.1.4)
;
N N 0.006 0.003
;International Tables for Crystallography
(1992, Vol. C, Tables 4.2.6.8 and 6.1.1.4)
;
O O 0.011 0.006
;International Tables for Crystallography
(1992, Vol. C, Tables 4.2.6.8 and 6.1.1.4)
;
S S 0.125 0.123
;International Tables for Crystallography
(1992, Vol. C, Tables 4.2.6.8 and 6.1.1.4)
;

loop_
_geom_angle_atom_site_label_1
_geom_angle_atom_site_label_2
_geom_angle_atom_site_label_3
_geom_angle_site_symmetry_1
_geom_angle_site_symmetry_3
_geom_angle
_geom_angle_publ_flag
S1 Ag1 S2 . . 122.13(3) yes
S1 Ag1 N1 . . 106.50(6) yes
S1 Ag1 N2 . . 119.17(5) yes
S2 Ag1 N1 . . 101.35(6) yes
S2 Ag1 N2 . . 104.74(6) yes
N1 Ag1 N2 . . 99.01(8) yes
Ag1 S1 C7 . . 100.67(7) no
Ag1 S1 C8 . . 104.31(8) no
C7 S1 C8 . . 105.10(10) no
Ag1 S2 C15 . . 105.09(8) no
Ag1 S2 C16 . . 103.14(8) no
C15 S2 C16 . . 104.20(10) no
Ag1 N1 C17 . . 157.5(2) no
Ag1 N2 C19 . . 162.3(2) no
C2 C1 C6 . . 118.1(2) no
C2 C1 C7 . . 120.0(2) no
C6 C1 C7 . . 122.0(2) no
C1 C2 C3 . . 121.1(2) no
C2 C3 C4 . . 120.5(2) no
C3 C4 C5 . . 118.4(2) no
C3 C4 C8 . 2_676 121.5(2) no
C5 C4 C8 . 2_676 119.9(2) no
C4 C5 C6 . . 120.8(2) no
C1 C6 C5 . . 120.7(2) no
S1 C7 C1 . . 115.40(10) no
S1 C8 C4 . 2_676 113.2(2) no
C10 C9 C14 . . 118.5(2) no
C10 C9 C15 . . 121.7(2) no
C14 C9 C15 . . 119.5(2) no
C9 C10 C11 . . 120.5(2) no
C10 C11 C12 . . 120.8(2) no
C11 C12 C13 . . 118.2(2) no
C11 C12 C16 . 2_677 120.1(2) no
C13 C12 C16 . 2_677 121.7(2) no
C12 C13 C14 . . 120.9(2) no
C9 C14 C13 . . 120.7(2) no
S2 C15 C9 . . 113.2(2) no
S2 C16 C12 . 2_677 114.7(2) no
N1 C17 C18 . . 179.6(3) no
N2 C19 C20 . . 179.3(2) no
C22 C21 C23 . 2_667 116.4(2) no
C22 C21 C24 . . 121.8(2) no
C23 C21 C24 2_667 . 121.8(2) no
F1 C22 C21 . . 120.3(2) no
F1 C22 C23 . . 118.5(2) no
C21 C22 C23 . . 121.3(2) no
F2 C23 C21 . 2_667 120.0(2) no
F2 C23 C22 . . 117.7(2) no
C21 C23 C22 2_667 . 122.3(2) no
O1 C24 O2 . . 127.9(2) no
O1 C24 C21 . . 115.6(2) no
O2 C24 C21 . . 116.5(2) no
C26 C25 C30 . . 116.8(2) no
C26 C25 C31 . . 119.8(2) no
C30 C25 C31 . . 123.4(2) no
F3 C26 C25 . . 120.3(2) no
F3 C26 C27 . . 117.9(2) no
C25 C26 C27 . . 121.8(2) no
F4 C27 C26 . . 118.1(2) no
F4 C27 C28 . . 120.3(2) no
C26 C27 C28 . . 121.5(2) no
C27 C28 C29 . . 116.7(2) no
C27 C28 C32 . . 119.9(2) no
C29 C28 C32 . . 123.3(2) no
F5 C29 C28 . . 120.0(2) no
F5 C29 C30 . . 118.2(2) no
C28 C29 C30 . . 121.8(2) no
F6 C30 C25 . . 120.2(2) no
F6 C30 C29 . . 118.4(2) no
C25 C30 C29 . . 121.4(2) no
O3 C31 O4 . . 126.3(2) no
O3 C31 C25 . . 121.1(2) no
O4 C31 C25 . . 112.6(2) no
O5 C32 O6 . . 126.0(2) no
O5 C32 C28 . . 121.9(2) no
O6 C32 C28 . . 112.0(2) no
N3 C33 C34 . . 177.7(4) no
N4 C35 C36 . . 179.7(3) no
C31 O4 H23 . . 112(2) no
C32 O6 H24 . . 112(2) no
C1 C2 H1 . . 120.0(10) no
C3 C2 H1 . . 117.0(10) no
C2 C3 H2 . . 121.0(10) no
C4 C3 H2 . . 118.0(10) no
C4 C5 H3 . . 120.0(10) no
C6 C5 H3 . . 118.0(10) no
C1 C6 H4 . . 119.0(10) no
C5 C6 H4 . . 119.0(10) no
S1 C7 H5 . . 108.0(10) no
S1 C7 H6 . . 103.0(10) no
C1 C7 H5 . . 109.0(10) no
C1 C7 H6 . . 111.0(10) no
H5 C7 H6 . . 109(2) no
S1 C8 H7 . . 105.0(10) no
S1 C8 H8 . . 100.0(10) no
H7 C8 H8 . . 114.0(10) no
C4 C8 H7 2_676 . 110.0(10) no
C4 C8 H8 2_676 . 112.0(10) no
C9 C10 H9 . . 118.0(10) no
C11 C10 H9 . . 120.0(10) no
C10 C11 H10 . . 119.0(10) no
C12 C11 H10 . . 119.0(10) no
C12 C13 H11 . . 121.0(10) no
C14 C13 H11 . . 117.0(10) no
C9 C14 H12 . . 117.0(10) no
C13 C14 H12 . . 121.0(10) no
S2 C15 H13 . . 103.0(10) no
S2 C15 H14 . . 108.0(10) no
C9 C15 H13 . . 109.0(10) no
C9 C15 H14 . . 110.0(10) no
H13 C15 H14 . . 111.0(10) no
S2 C16 H15 . . 103.0(10) no
S2 C16 H16 . . 109.0(10) no
H15 C16 H16 . . 108(2) no
C12 C16 H15 2_677 . 111.0(10) no
C12 C16 H16 2_677 . 110.0(10) no
C17 C18 H17 . . 109.5 no
C17 C18 H18 . . 109.5 no
C17 C18 H19 . . 109.5 no
H17 C18 H18 . . 109.5 no
H17 C18 H19 . . 109.5 no
H18 C18 H19 . . 109.5 no
C19 C20 H20 . . 109.5 no
C19 C20 H21 . . 109.5 no
C19 C20 H22 . . 109.5 no
H20 C20 H21 . . 109.5 no
H20 C20 H22 . . 109.5 no
H21 C20 H22 . . 109.5 no
C33 C34 H25 . . 109.5 no
C33 C34 H26 . . 109.5 no
C33 C34 H27 . . 109.5 no
H25 C34 H26 . . 109.5 no
H25 C34 H27 . . 109.5 no
H26 C34 H27 . . 109.5 no
C35 C36 H28 . . 109.5 no
C35 C36 H29 . . 109.5 no
C35 C36 H30 . . 109.5 no
H28 C36 H29 . . 109.5 no
H28 C36 H30 . . 109.5 no
H29 C36 H30 . . 109.5 no

loop_
_geom_bond_atom_site_label_1
_geom_bond_atom_site_label_2
_geom_bond_site_symmetry_2
_geom_bond_distance
_geom_bond_publ_flag
Ag1 S1 . 2.5099(7) yes
Ag1 S2 . 2.5471(6) yes
Ag1 N1 . 2.369(2) yes
Ag1 N2 . 2.306(2) yes
S1 C7 . 1.829(2) no
S1 C8 . 1.844(3) no
S2 C15 . 1.828(3) no
S2 C16 . 1.824(2) no
F1 C22 . 1.345(3) no
F2 C23 . 1.350(3) no
F3 C26 . 1.345(3) no
F4 C27 . 1.341(3) no
F5 C29 . 1.340(3) no
F6 C30 . 1.343(3) no
O1 C24 . 1.252(3) no
O2 C24 . 1.242(3) no
O3 C31 . 1.209(3) no
O4 C31 . 1.308(3) no
O5 C32 . 1.202(3) no
O6 C32 . 1.312(3) no
N1 C17 . 1.125(3) no
N2 C19 . 1.139(4) no
N3 C33 . 1.131(5) no
N4 C35 . 1.128(4) no
C1 C2 . 1.391(3) no
C1 C6 . 1.397(3) no
C1 C7 . 1.508(3) no
C2 C3 . 1.386(4) no
C3 C4 . 1.396(3) no
C4 C5 . 1.391(4) no
C4 C8 2_676 1.506(4) no
C5 C6 . 1.386(3) no
C9 C10 . 1.388(4) no
C9 C14 . 1.383(4) no
C9 C15 . 1.510(3) no
C10 C11 . 1.385(4) no
C11 C12 . 1.391(4) no
C12 C13 . 1.383(3) no
C12 C16 2_677 1.510(3) no
C13 C14 . 1.388(3) no
C17 C18 . 1.446(4) no
C19 C20 . 1.450(4) no
C21 C22 . 1.387(4) no
C21 C23 2_667 1.372(3) no
C21 C24 . 1.528(3) no
C22 C23 . 1.388(3) no
C25 C26 . 1.380(3) no
C25 C30 . 1.387(3) no
C25 C31 . 1.514(3) no
C26 C27 . 1.381(3) no
C27 C28 . 1.381(3) no
C28 C29 . 1.385(3) no
C28 C32 . 1.507(3) no
C29 C30 . 1.379(3) no
C33 C34 . 1.447(4) no
C35 C36 . 1.444(4) no
O4 H23 . 0.84(2) no
O6 H24 . 0.77(2) no
C2 H1 . 0.97(2) no
C3 H2 . 1.01(3) no
C5 H3 . 0.90(2) no
C6 H4 . 0.93(3) no
C7 H5 . 0.95(2) no
C7 H6 . 0.99(3) no
C8 H7 . 0.94(2) no
C8 H8 . 0.96(3) no
C10 H9 . 0.91(3) no
C11 H10 . 0.96(2) no
C13 H11 . 0.94(3) no
C14 H12 . 0.96(2) no
C15 H13 . 0.94(3) no
C15 H14 . 0.99(2) no
C16 H15 . 1.02(3) no
C16 H16 . 0.96(2) no
C18 H17 . 0.960 no
C18 H18 . 0.960 no
C18 H19 . 0.960 no
C20 H20 . 0.960 no
C20 H21 . 0.960 no
C20 H22 . 0.960 no
C34 H25 . 0.960 no
C34 H26 . 0.960 no
C34 H27 . 0.960 no
C36 H28 . 0.960 no
C36 H29 . 0.960 no
C36 H30 . 0.960 no

loop_
_geom_contact_atom_site_label_1
_geom_contact_atom_site_label_2
_geom_contact_distance
_geom_contact_site_symmetry_2
Ag1 S1 2.5099(7) .
Ag1 S2 2.5471(6) .
F2 C34 3.406(4) 2_767
F2 C20 3.513(3) 2_767
F3 F6 2.768(2) 1_455
F3 C20 3.484(3) 1_455
F3 C19 3.537(3) 1_455
F3 O6 3.545(2) 2_666
F3 C29 3.558(3) 2_666
F4 F5 2.750(2) 1_455
F4 O4 3.387(2) 2_666
F4 C30 3.549(3) 2_666
F4 F6 3.555(2) 2_666
F5 F6 3.307(2) 2_766
O1 C36 3.408(4) 1_545
O1 O6 3.563(2) 2_666
O2 O6 2.533(2) 2_666
O2 C18 3.233(4) 1_445
O2 C20 3.301(3) 1_455
O2 C32 3.344(3) 2_666
O2 O5 3.432(2) 2_666
O2 C36 3.520(4) 1_445
O3 C20 3.289(3) 1_455
O3 O6 3.568(2) 2_666
O4 O6 2.994(2) 2_666
O4 C32 3.101(2) 2_666
O4 O5 3.452(2) 2_666
O4 C36 3.546(4) 1_545
O5 C18 3.247(4) 2_776
O6 C31 3.192(3) 2_666
O6 C20 3.257(3) 2_766
O6 C24 3.368(3) 2_666
O6 C36 3.518(4) 2_776
N2 C15 3.584(3) 1_655
N3 C18 3.227(4) 2_777
N3 C16 3.570(4) 2_777
C1 C1 3.538(4) 2_776
C10 C34 3.598(4) 1_455
C11 C34 3.509(3) 1_455
C11 C33 3.591(4) 1_455
C12 C33 3.464(3) 1_455
C15 C19 3.497(3) 1_455
C25 C27 3.577(3) 2_666
O1 H23 1.71(3) .
O2 H24 1.77(3) 2_666

loop_
_geom_hbond_atom_site_label_D
_geom_hbond_atom_site_label_H
_geom_hbond_atom_site_label_A
_geom_hbond_site_symmetry_D
_geom_hbond_site_symmetry_H
_geom_hbond_distance_DH
_geom_hbond_distance_HA
_geom_hbond_distance_DA
_geom_hbond_angle_DHA
_geom_hbond_publ_flag
O4 H23 O1 . . 0.84(2) 1.71(3) 2.555(2) 177(3) yes
O6 H24 O2 2_666 2_666 0.77(2) 1.77(3) 2.533(2) 171(4) yes

loop_
_geom_torsion_atom_site_label_1
_geom_torsion_atom_site_label_2
_geom_torsion_atom_site_label_3
_geom_torsion_atom_site_label_4
_geom_torsion_site_symmetry_2
_geom_torsion_site_symmetry_3
_geom_torsion_site_symmetry_4
_geom_torsion
_geom_torsion_publ_flag
Ag1 S1 C7 C1 . . . 179.8(2) no
Ag1 S1 C8 C4 . . 2_676 169.30(10) no
Ag1 S2 C15 C9 . . . -174.5(2) no
Ag1 S2 C16 C12 . . 2_677 -179.0(2) no
S1 Ag1 S2 C15 . . . 26.70(10) no
S1 Ag1 S2 C16 . . . -82.22(9) no
S1 Ag1 N1 C17 . . . 72.8(6) no
S1 Ag1 N2 C19 . . . -94.7(6) no
S1 C7 C1 C2 . . . 144.9(2) no
S1 C7 C1 C6 . . . -34.5(3) no
S1 C8 C4 C3 . 2_676 2_676 73.5(2) no
S1 C8 C4 C5 . 2_676 2_676 -101.5(2) no
S2 Ag1 S1 C7 . . . 118.55(8) no
S2 Ag1 S1 C8 . . . 9.81(9) no
S2 Ag1 N1 C17 . . . -55.9(6) no
S2 Ag1 N2 C19 . . . 46.3(6) no
S2 C15 C9 C10 . . . -66.7(3) no
S2 C15 C9 C14 . . . 108.0(2) no
S2 C16 C12 C11 . 2_677 2_677 -139.5(2) no
S2 C16 C12 C13 . 2_677 2_677 39.3(3) no
F1 C22 C21 C23 . . 2_667 178.0(2) no
F1 C22 C21 C24 . . . -3.2(3) no
F1 C22 C23 F2 . . . 0.2(3) no
F1 C22 C23 C21 . . 2_667 -178.0(2) no
F2 C23 C21 C22 . 2_667 2_667 -178.5(2) no
F2 C23 C21 C24 . 2_667 2_667 0.3(3) no
F2 C23 C22 C21 . . . 178.5(2) no
F3 C26 C25 C30 . . . 178.4(2) no
F3 C26 C25 C31 . . . -2.7(3) no
F3 C26 C27 F4 . . . -1.2(3) no
F3 C26 C27 C28 . . . -179.3(2) no
F4 C27 C26 C25 . . . 177.1(2) no
F4 C27 C28 C29 . . . -177.6(2) no
F4 C27 C28 C32 . . . 2.1(3) no
F5 C29 C28 C27 . . . -178.2(2) no
F5 C29 C28 C32 . . . 2.1(3) no
F5 C29 C30 F6 . . . -1.1(3) no
F5 C29 C30 C25 . . . 177.3(2) no
F6 C30 C25 C26 . . . 179.5(2) no
F6 C30 C25 C31 . . . 0.7(3) no
F6 C30 C29 C28 . . . 179.9(2) no
O1 C24 C21 C22 . . . -51.6(3) no
O1 C24 C21 C23 . . 2_667 127.2(2) no
O2 C24 C21 C22 . . . 128.8(2) no
O2 C24 C21 C23 . . 2_667 -52.5(3) no
O3 C31 C25 C26 . . . -46.1(3) no
O3 C31 C25 C30 . . . 132.7(2) no
O4 C31 C25 C26 . . . 133.1(2) no
O4 C31 C25 C30 . . . -48.1(2) no
O5 C32 C28 C27 . . . 43.6(3) no
O5 C32 C28 C29 . . . -136.7(2) no
O6 C32 C28 C27 . . . -135.0(2) no
O6 C32 C28 C29 . . . 44.8(3) no
N1 Ag1 S1 C7 . . . 3.20(10) no
N1 Ag1 S1 C8 . . . -105.60(10) no
N1 Ag1 S2 C15 . . . 144.60(10) no
N1 Ag1 S2 C16 . . . 35.70(10) no
N1 Ag1 N2 C19 . . . 150.6(6) no
N2 Ag1 S1 C7 . . . -107.50(10) no
N2 Ag1 S1 C8 . . . 143.80(10) no
N2 Ag1 S2 C15 . . . -112.80(10) no
N2 Ag1 S2 C16 . . . 138.29(10) no
N2 Ag1 N1 C17 . . . -163.0(6) no
C1 C2 C3 C4 . . . 0.6(4) no
C1 C6 C5 C4 . . . 1.3(3) no
C1 C7 S1 C8 . . . -72.1(2) no
C2 C1 C6 C5 . . . -6.6(3) no
C2 C3 C4 C5 . . . -5.9(3) no
C2 C3 C4 C8 . . 2_676 169.2(2) no
C3 C2 C1 C6 . . . 5.6(3) no
C3 C2 C1 C7 . . . -173.8(2) no
C3 C4 C5 C6 . . . 4.9(3) no
C4 C8 S1 C7 2_676 2_676 2_676 -63.8(2) no
C5 C6 C1 C7 . . . 172.8(2) no
C6 C5 C4 C8 . . 2_676 -170.3(2) no
C9 C10 C11 C12 . . . -0.1(3) no
C9 C14 C13 C12 . . . 0.1(3) no
C9 C15 S2 C16 . . . -66.3(2) no
C10 C9 C14 C13 . . . 4.8(3) no
C10 C11 C12 C13 . . . 4.9(3) no
C10 C11 C12 C16 . . 2_677 -173.9(2) no
C11 C10 C9 C14 . . . -4.7(3) no
C11 C10 C9 C15 . . . 170.0(2) no
C11 C12 C13 C14 . . . -4.9(3) no
C12 C16 S2 C15 2_677 2_677 2_677 -71.4(2) no
C13 C14 C9 C15 . . . -170.0(2) no
C14 C13 C12 C16 . . 2_677 173.9(2) no
C22 C23 C21 C24 . 2_667 2_667 178.5(2) no
C23 C22 C21 C24 . . . 178.5(2) no
C25 C26 C27 C28 . . . -1.0(3) no
C25 C30 C29 C28 . . . -1.7(3) no
C26 C25 C30 C29 . . . 1.2(3) no
C26 C27 C28 C29 . . . 0.5(3) no
C26 C27 C28 C32 . . . -179.8(2) no
C27 C26 C25 C30 . . . 0.1(3) no
C27 C26 C25 C31 . . . 179.0(2) no
C27 C28 C29 C30 . . . 0.8(3) no
C29 C30 C25 C31 . . . -177.7(2) no
C30 C29 C28 C32 . . . -178.9(2) no
O3 C31 O4 H23 . . . 10(2) no
O5 C32 O6 H24 . . . -11(2) no
C1 C2 C3 H2 . . . 175.0(10) no
C1 C6 C5 H3 . . . -177.0(10) no
C2 C1 C6 H4 . . . 176.0(10) no
C2 C1 C7 H5 . . . 22.0(10) no
C2 C1 C7 H6 . . . -98.0(10) no
C3 C4 C5 H3 . . . -176.0(10) no
C3 C4 C8 H7 . 2_676 2_676 168.0(10) no
C3 C4 C8 H8 . 2_676 2_676 39.0(10) no
C4 C3 C2 H1 . . . -174.0(10) no
C4 C5 C6 H4 . . . 178.0(10) no
C5 C4 C3 H2 . . . 178.0(10) no
C5 C4 C8 H7 . 2_676 2_676 -16.0(10) no
C5 C4 C8 H8 . 2_676 2_676 -145.0(10) no
C6 C1 C2 H1 . . . -179.0(10) no
C6 C1 C7 H5 . . . -157.0(10) no
C6 C1 C7 H6 . . . 82.0(10) no
C7 S1 C8 H7 . . . -57.0(10) no
C7 S1 C8 H8 . . . -176.0(10) no
C7 C1 C2 H1 . . . .0(10) no
C7 C1 C6 H4 . . . -4.0(10) no
C8 S1 C7 H5 . . . 51.0(10) no
C8 S1 C7 H6 . . . 166.0(10) no
C8 C4 C3 H2 2_676 2_676 2_676 6.0(10) no
C8 C4 C5 H3 2_676 2_676 2_676 -8.0(10) no
C9 C10 C11 H10 . . . -175.0(10) no
C9 C14 C13 H11 . . . 174.0(10) no
C10 C9 C14 H12 . . . 178.0(10) no
C10 C9 C15 H13 . . . 48.0(10) no
C10 C9 C15 H14 . . . 171.0(10) no
C11 C12 C13 H11 . . . -178.0(10) no
C11 C12 C16 H15 . 2_677 2_677 -104.0(10) no
C11 C12 C16 H16 . 2_677 2_677 15.0(10) no
C12 C11 C10 H9 . . . 174(2) no
C12 C13 C14 H12 . . . -173.0(10) no
C13 C12 C11 H10 . . . -179.0(10) no
C13 C12 C16 H15 . 2_677 2_677 77.0(10) no
C13 C12 C16 H16 . 2_677 2_677 -163.0(10) no
C14 C9 C10 H9 . . . -179(2) no
C14 C9 C15 H13 . . . -136.0(10) no
C14 C9 C15 H14 . . . -13.0(10) no
C15 S2 C16 H15 . . . -167.0(10) no
C15 S2 C16 H16 . . . -53.0(10) no
C15 C9 C10 H9 . . . -5(2) no
C15 C9 C14 H12 . . . 3.0(10) no
C16 S2 C15 H13 . . . 175.0(10) no
C16 S2 C15 H14 . . . 56.0(10) no
C16 C12 C11 H10 2_677 2_677 2_677 -1.0(10) no
C16 C12 C13 H11 2_677 2_677 2_677 .0(10) no
C25 C31 O4 H23 . . . -169(2) no
C28 C32 O6 H24 . . . 167(2) no
H1 C2 C3 H2 . . . 1(2) no
H9 C10 C11 H10 . . . -2(3) no
H9 C10 C11 H10 . . . -2(3) no
H9 C10 C11 H10 . . . -2(3) no
